data_4033453
loop_
_publ_author_name
'Liu, Yu-Jie'
'Ding, Ya-Li'
'Niu, Shuang-Shuo'
'Ma, Jin-Tao'
'Cheng, Ying'

_publ_section_title
;
 N-Heterocyclic Carbene/Palladium Cascade Catalysis: Construction of
 2,2-Disubstitiuted Benzofuranones from the Reaction of
 3-(2-Formylphenoxy)propenoates with Allylic Esters.
;
_journal_issue 4
_journal_name_full 'The Journal of organic chemistry'
_journal_page_first 1913
_journal_page_last 1923
_journal_paper_doi 10.1021/acs.joc.7b02849
_journal_volume 83
_journal_year 2018
_chemical_formula_moiety 'C20 H17 Br O4'
_chemical_formula_sum 'C20 H17 Br O4'
_chemical_formula_weight 401.24
_space_group_crystal_system triclinic
_space_group_IT_number 2
_space_group_name_Hall '-P 1'
_space_group_name_H-M_alt 'P -1'
_symmetry_space_group_name_Hall '-P 1'
_symmetry_space_group_name_H-M 'P -1'
_atom_sites_solution_hydrogens geom
_audit_creation_date 2016-12-26
_audit_creation_method
;
Olex2 1.2
(compiled 2015.09.30 svn.r3233 for OlexSys, GUI svn.r5103)
;
_cell_angle_alpha 103.393(2)
_cell_angle_beta 104.933(2)
_cell_angle_gamma 101.202(2)
_cell_formula_units_Z 2
_cell_length_a 8.2565(2)
_cell_length_b 8.9113(2)
_cell_length_c 12.9798(3)
_cell_measurement_reflns_used 5867
_cell_measurement_temperature 100.01(10)
_cell_measurement_theta_max 75.2010
_cell_measurement_theta_min 5.2890
_cell_volume 864.27(4)
_computing_cell_refinement 'CrysAlisPro 1.171.39.6a (Rigaku OD, 2015)'
_computing_data_collection 'CrysAlisPro 1.171.39.6a (Rigaku OD, 2015)'
_computing_data_reduction 'CrysAlisPro 1.171.39.6a (Rigaku OD, 2015)'
_computing_molecular_graphics 'Olex2 (Dolomanov et al., 2009)'
_computing_publication_material 'Olex2 (Dolomanov et al., 2009)'
_computing_structure_refinement 'ShelXL (Sheldrick, 2015)'
_computing_structure_solution 'ShelXT (Sheldrick, 2015)'
_diffrn_ambient_environment N~2~
_diffrn_ambient_temperature 100.01(10)
_diffrn_detector 'CCD plate'
_diffrn_detector_area_resol_mean 5.3127
_diffrn_detector_type AtlasS2
_diffrn_measured_fraction_theta_full 1.000
_diffrn_measured_fraction_theta_max 0.991
_diffrn_measurement_details
;
List of Runs (angles in degrees, time in seconds):

  # Type    Start    End  Width  t~exp~   \w     \q     \k     \f   Frames
--------------------------------------------------------------------------
  1  \w      3.00  75.00   1.00    1.00    --   41.49 -99.00 120.00   72
  2  \w      2.00  43.00   1.00    1.00    --   41.49 -99.00  30.00   41
  3  \w     47.00  97.00   1.00    1.00    --   41.49-125.00 -30.00   50
  4  \w     58.00  84.00   1.00    1.00    --  112.00 -77.00  30.00   26
  5  \w     96.00 144.00   1.00    1.00    --  112.00 -77.00  30.00   48
  6  \w     90.00 116.00   1.00    1.00    --  112.00-111.00 150.00   26
  7  \w     75.00 133.00   1.00    1.00    --  112.00 -30.00 120.00   58
  8  \w     85.00 152.00   1.00    1.00    --  112.00  30.00 120.00   67
  9  \w    102.00 178.00   1.00    1.00    --  112.00  45.00 150.00   76
 10  \w    116.00 172.00   1.00    1.00    --  112.00 111.00  90.00   56
 11  \w    132.00 178.00   1.00    1.00    --  112.00 111.00   0.00   46
 12  \w    117.00 144.00   1.00    1.00    --  112.00 178.00  30.00   27
 13  \w     81.00 110.00   1.00    1.00    --  112.00 178.00  30.00   29
 14  \w     68.00 137.00   1.00    1.00    --  112.00 178.00   0.00   69
 15  \w     58.00 149.00   1.00    1.00    --  112.00 178.00 -60.00   91
 16  \w    114.00 165.00   1.00    1.00    --  112.00 111.00-150.00   51
 17  \w    132.00 177.00   1.00    1.00    --  112.00  30.00-150.00   45
 18  \w     98.00 124.00   1.00    1.00    --  112.00  30.00-150.00   26
 19  \w     97.00 136.00   1.00    1.00    --  112.00 -45.00 -90.00   39
 20  \w     84.00 113.00   1.00    1.00    --  112.00-111.00 -30.00   29
 21  \w     74.00 113.00   1.00    1.00    --  112.00-111.00-120.00   39
 22  \w     36.00  69.00   1.00    1.00    --  112.00-111.00-150.00   33
 23  \w     30.00 102.00   1.00    1.00    --  112.00 -94.00   0.00   72
 24  \w     42.00 110.00   1.00    1.00    --  112.00-111.00  90.00   68
 25  \w     40.00  65.00   1.00    1.00    --  112.00-111.00 150.00   25
 26  \w    -46.00  -2.00   1.00    1.00    --  -41.49 125.00 -30.00   44
 27  \w   -116.00 -22.00   1.00    1.00    --  -41.49 -37.00 150.00   94
 28  \w   -116.00 -17.00   1.00    1.00    --  -41.49 -37.00-120.00   99
;
_diffrn_measurement_device 'four-circle diffractometer'
_diffrn_measurement_device_type 'SuperNova, Dual, Cu at home/near, AtlasS2'
_diffrn_measurement_method '\w scans'
_diffrn_orient_matrix_type 'CrysAlisPro convention (1999,Acta A55,543-557)'
_diffrn_orient_matrix_UB_11 0.0276091000
_diffrn_orient_matrix_UB_12 0.1795258000
_diffrn_orient_matrix_UB_13 0.0102195000
_diffrn_orient_matrix_UB_21 0.0660579000
_diffrn_orient_matrix_UB_22 -0.0241393000
_diffrn_orient_matrix_UB_23 -0.1017542000
_diffrn_orient_matrix_UB_31 -0.1873546000
_diffrn_orient_matrix_UB_32 -0.0354417000
_diffrn_orient_matrix_UB_33 -0.0780563000
_diffrn_radiation_monochromator mirror
_diffrn_radiation_probe x-ray
_diffrn_radiation_type CuK\a
_diffrn_radiation_wavelength 1.54184
_diffrn_reflns_av_R_equivalents 0.0312
_diffrn_reflns_av_unetI/netI 0.0259
_diffrn_reflns_Laue_measured_fraction_full 1.000
_diffrn_reflns_Laue_measured_fraction_max 0.991
_diffrn_reflns_limit_h_max 7
_diffrn_reflns_limit_h_min -10
_diffrn_reflns_limit_k_max 11
_diffrn_reflns_limit_k_min -10
_diffrn_reflns_limit_l_max 16
_diffrn_reflns_limit_l_min -16
_diffrn_reflns_number 7447
_diffrn_reflns_point_group_measured_fraction_full 1.000
_diffrn_reflns_point_group_measured_fraction_max 0.991
_diffrn_reflns_theta_full 67.684
_diffrn_reflns_theta_max 75.411
_diffrn_reflns_theta_min 3.691
_diffrn_source 'micro-focus sealed X-ray tube'
_diffrn_source_type 'SuperNova (Cu) X-ray Source'
_exptl_absorpt_coefficient_mu 3.431
_exptl_absorpt_correction_T_max 1.00000
_exptl_absorpt_correction_T_min 0.80431
_exptl_absorpt_correction_type multi-scan
_exptl_absorpt_process_details
;
CrysAlisPro 1.171.39.6a (Rigaku Oxford Diffraction, 2015)
Empirical absorption correction using spherical harmonics,
 implemented in SCALE3 ABSPACK scaling algorithm.
;
_exptl_crystal_colour yellowish
_exptl_crystal_colour_modifier yellowish
_exptl_crystal_density_diffrn 1.542
_exptl_crystal_description block
_exptl_crystal_F_000 408
_exptl_crystal_size_max 0.25
_exptl_crystal_size_mid 0.25
_exptl_crystal_size_min 0.2
_refine_diff_density_max 0.591
_refine_diff_density_min -0.801
_refine_diff_density_rms 0.082
_refine_ls_extinction_method none
_refine_ls_goodness_of_fit_ref 1.084
_refine_ls_hydrogen_treatment constr
_refine_ls_matrix_type full
_refine_ls_number_parameters 227
_refine_ls_number_reflns 3561
_refine_ls_number_restraints 0
_refine_ls_restrained_S_all 1.084
_refine_ls_R_factor_all 0.0287
_refine_ls_R_factor_gt 0.0281
_refine_ls_shift/su_max 0.002
_refine_ls_shift/su_mean 0.000
_refine_ls_structure_factor_coef Fsqd
_refine_ls_weighting_details 'w=1/[\s^2^(Fo^2^)+(0.0477P)^2^+0.4423P] where P=(Fo^2^+2Fc^2^)/3'
_refine_ls_weighting_scheme calc
_refine_ls_wR_factor_gt 0.0756
_refine_ls_wR_factor_ref 0.0761
_reflns_Friedel_coverage 0.000
_reflns_number_gt 3496
_reflns_number_total 3561
_reflns_threshold_expression 'I > 2\s(I)'
_cod_data_source_file jo7b02849_si_003.cif
_cod_data_source_block 20161226a
_cod_depositor_comments 'Adding full bibliography for 4033451--4033455.cif.'
_cod_database_code 4033453
_chemical_oxdiff_formula c1h1Br1O1
_shelx_space_group_comment
;
The symmetry employed for this shelxl refinement is uniquely defined
by the following loop, which should always be used as a source of
symmetry information in preference to the above space-group names.
They are only intended as comments.
;
_reflns_odcompleteness_completeness 99.83
_reflns_odcompleteness_iscentric 1
_reflns_odcompleteness_theta 74.33
_olex2_refinement_description
;
1. Fixed Uiso
 At 1.2 times of:
  All C(H) groups, All C(H,H) groups
 At 1.5 times of:
  All C(H,H,H) groups
2.a Ternary CH refined with riding coordinates:
 C9(H9)
2.b Secondary CH2 refined with riding coordinates:
 C18(H18A,H18B)
2.c Aromatic/amide H refined with riding coordinates:
 C2(H2), C3(H3), C6(H6), C10(H10), C13(H13), C14(H14), C15(H15), C16(H16),
 C17(H17)
2.d X=CH2 refined with riding coordinates:
 C11(H11A,H11B)
2.e Idealised Me refined as rotating group:
 C20(H20A,H20B,H20C)
;
_shelx_shelxl_version_number 2014/7
_olex2_date_sample_data_collection 2016-12-26
_olex2_submission_special_instructions 'No special instructions were received'
_oxdiff_exptl_absorpt_empirical_details
;
Empirical correction (ABSPACK) includes:
- Absorption correction using spherical harmonics
- Frame scaling
;
_oxdiff_exptl_absorpt_empirical_full_max 1.266
_oxdiff_exptl_absorpt_empirical_full_min 0.745

loop_
_space_group_symop_operation_xyz
'x, y, z'
'-x, -y, -z'

loop_
_atom_site_label
_atom_site_type_symbol
_atom_site_fract_x
_atom_site_fract_y
_atom_site_fract_z
_atom_site_U_iso_or_equiv
_atom_site_adp_type
_atom_site_occupancy
_atom_site_site_symmetry_order
_atom_site_calc_flag
_atom_site_refinement_flags_posn
Br1 Br 0.35950(2) 0.84765(2) 0.55374(2) 0.01711(8) Uani 1 1 d .
C1 C 0.4909(2) 0.7372(2) 0.47826(14) 0.0134(3) Uani 1 1 d .
C2 C 0.6270(2) 0.6908(2) 0.54180(14) 0.0143(3) Uani 1 1 d .
H2 H 0.6537 0.7187 0.6190 0.017 Uiso 1 1 calc R
C3 C 0.7217(2) 0.6040(2) 0.49049(14) 0.0131(3) Uani 1 1 d .
H3 H 0.8125 0.5733 0.5317 0.016 Uiso 1 1 calc R
C4 C 0.6753(2) 0.56456(19) 0.37453(14) 0.0111(3) Uani 1 1 d .
C5 C 0.5439(2) 0.6148(2) 0.31237(14) 0.0114(3) Uani 1 1 d .
C6 C 0.4477(2) 0.70168(19) 0.36352(14) 0.0125(3) Uani 1 1 d .
H6 H 0.3586 0.7343 0.3223 0.015 Uiso 1 1 calc R
C7 C 0.5338(2) 0.55549(19) 0.19523(13) 0.0106(3) Uani 1 1 d .
C8 C 0.6771(2) 0.4663(2) 0.19590(13) 0.0111(3) Uani 1 1 d .
C9 C 0.8215(2) 0.5512(2) 0.15538(13) 0.0117(3) Uani 1 1 d .
H9 H 0.7757 0.5208 0.0737 0.014 Uiso 1 1 calc R
C10 C 0.9797(2) 0.4883(2) 0.18431(15) 0.0160(3) Uani 1 1 d .
H10 H 1.0440 0.5141 0.2593 0.019 Uiso 1 1 calc R
C11 C 1.0323(2) 0.3992(2) 0.10987(17) 0.0205(4) Uani 1 1 d .
H11A H 0.9708 0.3714 0.0342 0.025 Uiso 1 1 calc R
H11B H 1.1308 0.3643 0.1332 0.025 Uiso 1 1 calc R
C12 C 0.8690(2) 0.7326(2) 0.19761(14) 0.0132(3) Uani 1 1 d .
C13 C 0.8272(2) 0.8173(2) 0.12108(15) 0.0151(3) Uani 1 1 d .
H13 H 0.7704 0.7615 0.0461 0.018 Uiso 1 1 calc R
C14 C 0.8691(2) 0.9836(2) 0.15520(16) 0.0194(4) Uani 1 1 d .
H14 H 0.8415 1.0383 0.1030 0.023 Uiso 1 1 calc R
C15 C 0.9520(2) 1.0681(2) 0.26692(17) 0.0218(4) Uani 1 1 d .
H15 H 0.9780 1.1793 0.2902 0.026 Uiso 1 1 calc R
C16 C 0.9961(3) 0.9853(2) 0.34412(16) 0.0225(4) Uani 1 1 d .
H16 H 1.0531 1.0415 0.4190 0.027 Uiso 1 1 calc R
C17 C 0.9554(2) 0.8190(2) 0.30971(15) 0.0187(4) Uani 1 1 d .
H17 H 0.9859 0.7647 0.3618 0.022 Uiso 1 1 calc R
C18 C 0.6063(2) 0.2914(2) 0.12564(14) 0.0131(3) Uani 1 1 d .
H18A H 0.5612 0.2867 0.0478 0.016 Uiso 1 1 calc R
H18B H 0.7014 0.2414 0.1330 0.016 Uiso 1 1 calc R
C19 C 0.4642(2) 0.1961(2) 0.15696(13) 0.0114(3) Uani 1 1 d .
C20 C 0.3169(2) -0.0617(2) 0.15007(16) 0.0194(4) Uani 1 1 d .
H20A H 0.2064 -0.0577 0.1051 0.029 Uiso 1 1 calc GR
H20B H 0.3266 -0.0249 0.2276 0.029 Uiso 1 1 calc GR
H20C H 0.3257 -0.1699 0.1320 0.029 Uiso 1 1 calc GR
O1 O 0.44000(15) 0.57279(15) 0.11255(10) 0.0140(2) Uani 1 1 d .
O2 O 0.75315(14) 0.47580(14) 0.31269(9) 0.0121(2) Uani 1 1 d .
O3 O 0.45561(16) 0.04017(15) 0.12830(11) 0.0164(3) Uani 1 1 d .
O4 O 0.36656(15) 0.25244(15) 0.19911(10) 0.0145(2) Uani 1 1 d .

loop_
_atom_site_aniso_label
_atom_site_aniso_U_11
_atom_site_aniso_U_22
_atom_site_aniso_U_33
_atom_site_aniso_U_23
_atom_site_aniso_U_13
_atom_site_aniso_U_12
Br1 0.01888(11) 0.01868(12) 0.01417(11) 0.00193(8) 0.00773(8) 0.00620(8)
C1 0.0125(7) 0.0121(7) 0.0137(8) 0.0016(6) 0.0052(6) 0.0008(6)
C2 0.0136(7) 0.0144(8) 0.0108(7) 0.0026(6) 0.0022(6) -0.0017(6)
C3 0.0099(7) 0.0145(8) 0.0109(7) 0.0041(6) -0.0006(6) -0.0009(6)
C4 0.0084(7) 0.0109(7) 0.0120(8) 0.0027(6) 0.0027(6) -0.0004(6)
C5 0.0092(7) 0.0120(7) 0.0104(7) 0.0030(6) 0.0018(6) -0.0009(6)
C6 0.0102(7) 0.0120(7) 0.0136(8) 0.0035(6) 0.0030(6) 0.0009(6)
C7 0.0073(7) 0.0106(7) 0.0117(8) 0.0018(6) 0.0027(6) -0.0001(6)
C8 0.0080(7) 0.0145(8) 0.0087(7) 0.0030(6) 0.0008(6) 0.0016(6)
C9 0.0069(7) 0.0162(8) 0.0105(7) 0.0031(6) 0.0020(6) 0.0018(6)
C10 0.0072(7) 0.0210(8) 0.0201(8) 0.0093(7) 0.0028(6) 0.0024(6)
C11 0.0124(8) 0.0229(9) 0.0296(10) 0.0099(8) 0.0094(7) 0.0064(7)
C12 0.0063(6) 0.0175(8) 0.0148(8) 0.0045(7) 0.0037(6) 0.0010(6)
C13 0.0108(7) 0.0188(8) 0.0144(8) 0.0036(7) 0.0024(6) 0.0045(6)
C14 0.0177(8) 0.0192(9) 0.0223(9) 0.0085(7) 0.0049(7) 0.0063(7)
C15 0.0203(8) 0.0153(8) 0.0266(10) 0.0032(7) 0.0076(7) 0.0012(7)
C16 0.0226(9) 0.0208(9) 0.0147(8) 0.0002(7) 0.0030(7) -0.0050(7)
C17 0.0158(8) 0.0209(9) 0.0141(8) 0.0055(7) 0.0011(6) -0.0025(7)
C18 0.0097(7) 0.0141(8) 0.0138(8) 0.0010(6) 0.0045(6) 0.0020(6)
C19 0.0095(7) 0.0128(7) 0.0079(7) 0.0012(6) -0.0006(6) 0.0011(6)
C20 0.0194(8) 0.0142(8) 0.0222(9) 0.0042(7) 0.0074(7) -0.0002(7)
O1 0.0099(5) 0.0191(6) 0.0114(5) 0.0043(5) 0.0014(4) 0.0035(5)
O2 0.0105(5) 0.0164(6) 0.0090(5) 0.0041(4) 0.0019(4) 0.0042(4)
O3 0.0154(6) 0.0133(6) 0.0204(6) 0.0032(5) 0.0081(5) 0.0027(5)
O4 0.0123(5) 0.0161(6) 0.0155(6) 0.0042(5) 0.0059(5) 0.0035(4)

loop_
_atom_type_symbol
_atom_type_description
_atom_type_scat_dispersion_real
_atom_type_scat_dispersion_imag
_atom_type_scat_source
C C 0.0181 0.0091 'International Tables Vol C Tables 4.2.6.8 and 6.1.1.4'
H H 0.0000 0.0000 'International Tables Vol C Tables 4.2.6.8 and 6.1.1.4'
Br Br -0.6763 1.2805 'International Tables Vol C Tables 4.2.6.8 and 6.1.1.4'
O O 0.0492 0.0322 'International Tables Vol C Tables 4.2.6.8 and 6.1.1.4'

loop_
_geom_angle_atom_site_label_1
_geom_angle_atom_site_label_2
_geom_angle_atom_site_label_3
_geom_angle
C2 C1 Br1 118.29(13)
C6 C1 Br1 119.58(13)
C6 C1 C2 122.11(16)
C1 C2 H2 119.7
C3 C2 C1 120.63(15)
C3 C2 H2 119.7
C2 C3 H3 121.4
C2 C3 C4 117.27(15)
C4 C3 H3 121.4
C5 C4 C3 121.84(16)
O2 C4 C3 123.76(15)
O2 C4 C5 114.40(14)
C4 C5 C6 121.09(15)
C4 C5 C7 106.93(14)
C6 C5 C7 131.96(15)
C1 C6 C5 117.00(15)
C1 C6 H6 121.5
C5 C6 H6 121.5
C5 C7 C8 105.41(13)
O1 C7 C5 129.71(15)
O1 C7 C8 124.85(15)
C7 C8 C9 111.26(13)
C18 C8 C7 113.02(13)
C18 C8 C9 109.19(13)
O2 C8 C7 104.91(13)
O2 C8 C9 108.81(12)
O2 C8 C18 109.50(13)
C8 C9 H9 107.0
C10 C9 C8 109.87(13)
C10 C9 H9 107.0
C10 C9 C12 111.66(13)
C12 C9 C8 113.85(13)
C12 C9 H9 107.0
C9 C10 H10 117.9
C11 C10 C9 124.23(16)
C11 C10 H10 117.9
C10 C11 H11A 120.0
C10 C11 H11B 120.0
H11A C11 H11B 120.0
C13 C12 C9 118.70(15)
C13 C12 C17 118.46(17)
C17 C12 C9 122.83(15)
C12 C13 H13 119.5
C14 C13 C12 121.03(17)
C14 C13 H13 119.5
C13 C14 H14 120.0
C15 C14 C13 120.09(17)
C15 C14 H14 120.0
C14 C15 H15 120.2
C14 C15 C16 119.53(18)
C16 C15 H15 120.2
C15 C16 H16 119.8
C17 C16 C15 120.31(17)
C17 C16 H16 119.8
C12 C17 H17 119.7
C16 C17 C12 120.58(17)
C16 C17 H17 119.7
C8 C18 H18A 108.7
C8 C18 H18B 108.7
H18A C18 H18B 107.6
C19 C18 C8 114.14(14)
C19 C18 H18A 108.7
C19 C18 H18B 108.7
O3 C19 C18 111.38(14)
O4 C19 C18 124.54(15)
O4 C19 O3 124.04(15)
H20A C20 H20B 109.5
H20A C20 H20C 109.5
H20B C20 H20C 109.5
O3 C20 H20A 109.5
O3 C20 H20B 109.5
O3 C20 H20C 109.5
C4 O2 C8 108.26(12)
C19 O3 C20 115.21(13)

loop_
_geom_bond_atom_site_label_1
_geom_bond_atom_site_label_2
_geom_bond_distance
Br1 C1 1.9027(17)
C1 C2 1.405(2)
C1 C6 1.382(2)
C2 H2 0.9300
C2 C3 1.385(3)
C3 H3 0.9300
C3 C4 1.393(2)
C4 C5 1.390(2)
C4 O2 1.361(2)
C5 C6 1.394(2)
C5 C7 1.464(2)
C6 H6 0.9300
C7 C8 1.548(2)
C7 O1 1.212(2)
C8 C9 1.558(2)
C8 C18 1.522(2)
C8 O2 1.4589(18)
C9 H9 0.9800
C9 C10 1.512(2)
C9 C12 1.517(2)
C10 H10 0.9300
C10 C11 1.322(3)
C11 H11A 0.9300
C11 H11B 0.9300
C12 C13 1.396(2)
C12 C17 1.397(2)
C13 H13 0.9300
C13 C14 1.389(3)
C14 H14 0.9300
C14 C15 1.386(3)
C15 H15 0.9300
C15 C16 1.393(3)
C16 H16 0.9300
C16 C17 1.390(3)
C17 H17 0.9300
C18 H18A 0.9700
C18 H18B 0.9700
C18 C19 1.510(2)
C19 O3 1.336(2)
C19 O4 1.207(2)
C20 H20A 0.9600
C20 H20B 0.9600
C20 H20C 0.9600
C20 O3 1.448(2)

loop_
_geom_torsion_atom_site_label_1
_geom_torsion_atom_site_label_2
_geom_torsion_atom_site_label_3
_geom_torsion_atom_site_label_4
_geom_torsion
Br1 C1 C2 C3 177.14(13)
Br1 C1 C6 C5 -177.38(12)
C1 C2 C3 C4 -0.5(2)
C2 C1 C6 C5 1.0(2)
C2 C3 C4 C5 2.4(2)
C2 C3 C4 O2 -177.97(14)
C3 C4 C5 C6 -2.7(2)
C3 C4 C5 C7 178.60(15)
C3 C4 O2 C8 -177.05(15)
C4 C5 C6 C1 0.9(2)
C4 C5 C7 C8 -0.83(17)
C4 C5 C7 O1 -178.81(16)
C5 C4 O2 C8 2.62(18)
C5 C7 C8 C9 -115.24(14)
C5 C7 C8 C18 121.49(14)
C5 C7 C8 O2 2.25(16)
C6 C1 C2 C3 -1.2(3)
C6 C5 C7 C8 -179.33(16)
C6 C5 C7 O1 2.7(3)
C7 C5 C6 C1 179.28(16)
C7 C8 C9 C10 165.66(14)
C7 C8 C9 C12 39.57(18)
C7 C8 C18 C19 -55.39(18)
C7 C8 O2 C4 -2.90(16)
C8 C9 C10 C11 111.24(19)
C8 C9 C12 C13 -112.23(16)
C8 C9 C12 C17 68.8(2)
C8 C18 C19 O3 -154.89(13)
C8 C18 C19 O4 27.4(2)
C9 C8 C18 C19 -179.80(13)
C9 C8 O2 C4 116.25(14)
C9 C12 C13 C14 -179.43(15)
C9 C12 C17 C16 179.91(16)
C10 C9 C12 C13 122.63(16)
C10 C9 C12 C17 -56.3(2)
C12 C9 C10 C11 -121.45(19)
C12 C13 C14 C15 -0.7(3)
C13 C12 C17 C16 0.9(3)
C13 C14 C15 C16 1.4(3)
C14 C15 C16 C17 -0.8(3)
C15 C16 C17 C12 -0.3(3)
C17 C12 C13 C14 -0.4(3)
C18 C8 C9 C10 -68.91(16)
C18 C8 C9 C12 165.01(13)
C18 C8 O2 C4 -124.48(14)
C18 C19 O3 C20 -177.00(14)
O1 C7 C8 C9 62.9(2)
O1 C7 C8 C18 -60.4(2)
O1 C7 C8 O2 -179.64(15)
O2 C4 C5 C6 177.63(14)
O2 C4 C5 C7 -1.07(18)
O2 C8 C9 C10 50.56(17)
O2 C8 C9 C12 -75.53(16)
O2 C8 C18 C19 61.17(17)
O4 C19 O3 C20 0.7(2)
